data_2205594
loop_
_publ_author_name
'Yan-Ling Zhang'
'Shang Shan'
'Duan-Jun Xu'

_publ_section_title
;
 Methyl \b-<i>N</i>-(3-nitrophenylmethylene)dithiocarbazate
;
_journal_issue 4
_journal_name_full 'Acta Crystallographica Section E'
_journal_page_first o1173
_journal_page_last o1175
_journal_paper_doi 10.1107/S1600536805009281
_journal_volume 61
_journal_year 2005
_chemical_formula_iupac 'C9 H9 N3 O2 S2'
_chemical_formula_moiety 'C9 H9 N3 O2 S2'
_chemical_formula_sum 'C9 H9 N3 O2 S2'
_chemical_formula_weight 255.31
_chemical_name_systematic
;
Methyl \b-N-(3-nitrophenylmethylene)dithiocarbazate
;
_space_group_IT_number 14
_symmetry_cell_setting monoclinic
_symmetry_space_group_name_Hall '-P 2ybc'
_symmetry_space_group_name_H-M 'P 1 21/c 1'
_atom_sites_solution_hydrogens geom
_atom_sites_solution_primary direct
_atom_sites_solution_secondary difmap
_audit_creation_method SHELXL-97
_cell_angle_alpha 90.00
_cell_angle_beta 100.666(2)
_cell_angle_gamma 90.00
_cell_formula_units_Z 4
_cell_length_a 8.7176(4)
_cell_length_b 7.5589(3)
_cell_length_c 17.5879(7)
_cell_measurement_reflns_used 4542
_cell_measurement_temperature 295(2)
_cell_measurement_theta_max 27.0
_cell_measurement_theta_min 2.4
_cell_volume 1138.94(8)
_computing_cell_refinement PROCESS-AUTO
_computing_data_collection 'PROCESS-AUTO (Rigaku, 1998)'
_computing_data_reduction 'CrystalStructure (Rigaku/MSC, 2002)'
_computing_molecular_graphics 'ORTEP-3 for Windows (Farrugia, 1997) and XP (Siemens, 1994)'
_computing_publication_material 'WinGX (Farrugia, 1999)'
_computing_structure_refinement 'SHELXL97 (Sheldrick, 1997)'
_computing_structure_solution 'SIR92 (Altomare et al., 1993)'
_diffrn_ambient_temperature 295(2)
_diffrn_detector_area_resol_mean 10.00
_diffrn_measured_fraction_theta_full 1.00
_diffrn_measured_fraction_theta_max 1.00
_diffrn_measurement_device_type 'Rigaku R-AXIS RAPID'
_diffrn_measurement_method \w
_diffrn_radiation_monochromator graphite
_diffrn_radiation_source 'fine-focus sealed tube'
_diffrn_radiation_type MoK\a
_diffrn_radiation_wavelength 0.71073
_diffrn_reflns_av_R_equivalents 0.0212
_diffrn_reflns_av_sigmaI/netI 0.0439
_diffrn_reflns_limit_h_max 11
_diffrn_reflns_limit_h_min -11
_diffrn_reflns_limit_k_max 9
_diffrn_reflns_limit_k_min -9
_diffrn_reflns_limit_l_max 22
_diffrn_reflns_limit_l_min -22
_diffrn_reflns_number 4646
_diffrn_reflns_theta_full 27.5
_diffrn_reflns_theta_max 27.5
_diffrn_reflns_theta_min 2.4
_diffrn_standards_number 0
_exptl_absorpt_coefficient_mu 0.455
_exptl_absorpt_correction_T_max 0.952
_exptl_absorpt_correction_T_min 0.770
_exptl_absorpt_correction_type multi-scan
_exptl_absorpt_process_details '(ABSCOR; Higashi, 1995)'
_exptl_crystal_colour yellow
_exptl_crystal_density_diffrn 1.489
_exptl_crystal_density_method 'not measured'
_exptl_crystal_description needle
_exptl_crystal_F_000 528
_exptl_crystal_size_max 0.50
_exptl_crystal_size_mid 0.13
_exptl_crystal_size_min 0.10
_refine_diff_density_max 0.21
_refine_diff_density_min -0.19
_refine_ls_extinction_method none
_refine_ls_goodness_of_fit_ref 0.876
_refine_ls_hydrogen_treatment constr
_refine_ls_matrix_type full
_refine_ls_number_parameters 146
_refine_ls_number_reflns 2611
_refine_ls_number_restraints 0
_refine_ls_restrained_S_all 0.876
_refine_ls_R_factor_all 0.059
_refine_ls_R_factor_gt 0.032
_refine_ls_shift/su_max 0.000
_refine_ls_shift/su_mean 0.000
_refine_ls_structure_factor_coef Fsqd
_refine_ls_weighting_details 'calc w = 1/[\s^2^(Fo^2^)+(0.0448P)^2^] where P = (Fo^2^+2Fc^2^)/3'
_refine_ls_weighting_scheme calc
_refine_ls_wR_factor_gt 0.074
_refine_ls_wR_factor_ref 0.079
_reflns_number_gt 1703
_reflns_number_total 2611
_reflns_threshold_expression I>2\s(I)
_cod_data_source_file sj6063.cif
_cod_data_source_block I
_cod_depositor_comments
;
The following automatic conversions were performed:
'_symmetry_cell_setting' value 'Monoclinic' changed to 'monoclinic'
according to '/home/saulius/struct/CIF-dictionaries/cif_core.dic'
dictionary named 'cif_core.dic' version 2.4.1 from 2010-06-29.

Automatic conversion script
Id: cif_fix_enum 1527 2010-12-29 10:47:43Z saulius 

The following automatic conversions were performed:

'_symmetry_cell_setting' value 'Monoclinic' changed to 'monoclinic'
according to /home/saulius/struct/CIF-dictionaries/cif_core.dic
dictionary named 'cif_core.dic' version 2.4.1 from 2010-06-29.

Automatic conversion script
Id: cif_fix_values 1715 2011-07-08 13:25:40Z adriana 
;
_cod_original_sg_symbol_Hall '-p 2ybc'
_cod_original_sg_symbol_H-M 'P 21/c'
_cod_database_code 2205594
_cod_database_fobs_code 2205594

loop_
_symmetry_equiv_pos_as_xyz
'x, y, z'
'-x, y+1/2, -z+1/2'
'-x, -y, -z'
'x, -y-1/2, z-1/2'

loop_
_atom_site_label
_atom_site_fract_x
_atom_site_fract_y
_atom_site_fract_z
_atom_site_U_iso_or_equiv
_atom_site_adp_type
_atom_site_calc_flag
_atom_site_refinement_flags
_atom_site_occupancy
_atom_site_type_symbol
S1 0.09695(6) 0.48574(7) 0.39342(3) 0.04758(15) Uani d . 1 S
S2 0.10856(6) 0.62236(8) 0.23266(3) 0.05584(17) Uani d . 1 S
N1 0.53123(18) 0.1284(2) 0.66293(8) 0.0434(4) Uani d . 1 N
N2 0.39713(16) 0.37137(19) 0.39098(7) 0.0377(3) Uani d . 1 N
N3 0.33002(17) 0.44926(19) 0.32250(7) 0.0421(4) Uani d . 1 N
H3 0.3809 0.4545 0.2851 0.050 Uiso calc R 1 H
O1 0.42125(18) 0.2272(2) 0.66359(8) 0.0672(4) Uani d . 1 O
O2 0.57772(17) 0.0236(2) 0.71532(7) 0.0628(4) Uani d . 1 O
C1 0.60959(18) 0.2208(2) 0.46639(8) 0.0341(4) Uani d . 1 C
C2 0.54034(18) 0.2238(2) 0.53179(8) 0.0338(4) Uani d . 1 C
H2 0.4491 0.2874 0.5319 0.041 Uiso calc R 1 H
C3 0.60982(19) 0.1308(2) 0.59610(8) 0.0344(4) Uani d . 1 C
C4 0.7453(2) 0.0358(3) 0.59985(9) 0.0447(4) Uani d . 1 C
H4 0.7896 -0.0251 0.6445 0.054 Uiso calc R 1 H
C5 0.8132(2) 0.0342(3) 0.53498(11) 0.0519(5) Uani d . 1 C
H5 0.9047 -0.0294 0.5355 0.062 Uiso calc R 1 H
C6 0.7467(2) 0.1262(3) 0.46917(10) 0.0455(5) Uani d . 1 C
H6 0.7947 0.1246 0.4261 0.055 Uiso calc R 1 H
C7 0.5337(2) 0.3088(2) 0.39532(9) 0.0382(4) Uani d . 1 C
H7 0.5850 0.3189 0.3536 0.046 Uiso calc R 1 H
C8 0.1858(2) 0.5173(2) 0.31329(9) 0.0383(4) Uani d . 1 C
C9 -0.0876(2) 0.5930(3) 0.36350(13) 0.0679(6) Uani d . 1 C
H9A -0.0709 0.7141 0.3507 0.102 Uiso calc R 1 H
H9B -0.1457 0.5886 0.4048 0.102 Uiso calc R 1 H
H9C -0.1451 0.5336 0.3189 0.102 Uiso calc R 1 H

loop_
_atom_site_aniso_label
_atom_site_aniso_U_11
_atom_site_aniso_U_22
_atom_site_aniso_U_33
_atom_site_aniso_U_12
_atom_site_aniso_U_13
_atom_site_aniso_U_23
S1 0.0403(3) 0.0614(3) 0.0416(2) 0.0008(2) 0.00913(18) 0.0023(2)
S2 0.0557(3) 0.0646(4) 0.0430(3) 0.0052(3) -0.0019(2) 0.0136(2)
N1 0.0454(9) 0.0538(10) 0.0328(7) -0.0100(8) 0.0116(6) -0.0052(7)
N2 0.0392(8) 0.0423(8) 0.0308(7) 0.0022(7) 0.0041(6) 0.0029(6)
N3 0.0433(9) 0.0535(9) 0.0302(7) 0.0051(7) 0.0087(6) 0.0062(6)
O1 0.0656(10) 0.0867(11) 0.0583(8) 0.0213(9) 0.0350(7) 0.0038(8)
O2 0.0733(10) 0.0794(11) 0.0391(7) 0.0048(8) 0.0194(6) 0.0152(7)
C1 0.0311(9) 0.0389(10) 0.0323(8) -0.0022(7) 0.0061(7) -0.0018(7)
C2 0.0283(8) 0.0388(10) 0.0347(8) -0.0006(7) 0.0067(6) -0.0050(7)
C3 0.0339(9) 0.0413(10) 0.0289(8) -0.0058(8) 0.0081(6) -0.0038(7)
C4 0.0350(10) 0.0588(12) 0.0389(9) 0.0012(9) 0.0032(7) 0.0098(8)
C5 0.0310(10) 0.0730(14) 0.0536(10) 0.0146(10) 0.0127(8) 0.0107(10)
C6 0.0358(10) 0.0641(13) 0.0401(9) 0.0041(9) 0.0161(7) 0.0021(9)
C7 0.0391(10) 0.0430(10) 0.0337(8) -0.0017(8) 0.0102(7) -0.0001(8)
C8 0.0404(10) 0.0370(10) 0.0357(8) -0.0033(8) 0.0022(7) -0.0028(8)
C9 0.0408(12) 0.0903(17) 0.0733(14) 0.0088(11) 0.0122(10) 0.0031(13)

loop_
_atom_type_symbol
_atom_type_description
_atom_type_scat_dispersion_real
_atom_type_scat_dispersion_imag
_atom_type_scat_source
C C 0.0033 0.0000 'International Tables Vol C Tables 4.2.6.8 and 6.1.1.4'
H H 0.0000 0.0000 'International Tables Vol C Tables 4.2.6.8 and 6.1.1.4'
N N 0.0061 0.0000 'International Tables Vol C Tables 4.2.6.8 and 6.1.1.4'
O O 0.0106 0.0000 'International Tables Vol C Tables 4.2.6.8 and 6.1.1.4'
S S 0.1246 0.0000 'International Tables Vol C Tables 4.2.6.8 and 6.1.1.4'

loop_
_geom_angle_atom_site_label_1
_geom_angle_atom_site_label_2
_geom_angle_atom_site_label_3
_geom_angle
_geom_angle_publ_flag
C8 S1 C9 102.10(9) y
O1 N1 O2 122.74(15) ?
O1 N1 C3 119.06(15) ?
O2 N1 C3 118.18(15) ?
C7 N2 N3 117.10(13) ?
C8 N3 N2 120.62(13) ?
C8 N3 H3 119.7 ?
N2 N3 H3 119.7 ?
C6 C1 C2 118.78(15) ?
C6 C1 C7 121.04(14) ?
C2 C1 C7 120.11(15) ?
C3 C2 C1 118.60(15) ?
C3 C2 H2 120.7 ?
C1 C2 H2 120.7 ?
C2 C3 C4 123.47(15) ?
C2 C3 N1 117.79(15) ?
C4 C3 N1 118.70(15) ?
C3 C4 C5 117.49(16) ?
C3 C4 H4 121.3 ?
C5 C4 H4 121.3 ?
C4 C5 C6 120.72(17) ?
C4 C5 H5 119.6 ?
C6 C5 H5 119.6 ?
C5 C6 C1 120.94(15) ?
C5 C6 H6 119.5 ?
C1 C6 H6 119.5 ?
N2 C7 C1 119.44(14) ?
N2 C7 H7 120.3 ?
C1 C7 H7 120.3 ?
N3 C8 S2 120.76(13) ?
N3 C8 S1 113.36(12) ?
S1 C8 S2 125.87(11) y
S1 C9 H9A 109.5 ?
S1 C9 H9B 109.5 ?
H9A C9 H9B 109.5 ?
S1 C9 H9C 109.5 ?
H9A C9 H9C 109.5 ?
H9B C9 H9C 109.5 ?

loop_
_geom_bond_atom_site_label_1
_geom_bond_atom_site_label_2
_geom_bond_distance
_geom_bond_publ_flag
S1 C8 1.7457(17) y
S1 C9 1.791(2) y
S2 C8 1.6559(17) y
N1 O1 1.2171(19) ?
N1 O2 1.2258(18) ?
N1 C3 1.4661(19) ?
N2 C7 1.270(2) y
N2 N3 1.3707(18) y
N3 C8 1.340(2) y
N3 H3 0.8600 ?
C1 C6 1.386(2) ?
C1 C2 1.395(2) ?
C1 C7 1.462(2) y
C2 C3 1.373(2) ?
C2 H2 0.9300 ?
C3 C4 1.373(2) ?
C4 C5 1.379(2) ?
C4 H4 0.9300 ?
C5 C6 1.382(2) ?
C5 H5 0.9300 ?
C6 H6 0.9300 ?
C7 H7 0.9300 ?
C9 H9A 0.9600 ?
C9 H9B 0.9600 ?
C9 H9C 0.9600 ?

loop_
_geom_hbond_atom_site_label_D
_geom_hbond_atom_site_label_H
_geom_hbond_atom_site_label_A
_geom_hbond_site_symmetry_A
_geom_hbond_distance_DH
_geom_hbond_distance_HA
_geom_hbond_distance_DA
_geom_hbond_angle_DHA
_geom_hbond_publ_flag
N3 H3 O2 4_565 0.86 2.29 3.125(2) 163 y

loop_
_cod_related_entry_id
_cod_related_entry_database
_cod_related_entry_code
1 ChemSpider 21173467
